data_7055482
loop_
_publ_author_name
'Zhang, Yingjie'
'\<Cejka, Ji\<r\'i'
'Lumpkin, Gregory R.'
'Tran, Toan Trong'
'Aharonovich, Igor'
'Karatchevtseva, Inna'
'Price, Jason R.'
'Scales, Nicholas'
'Lu, Kim'

_publ_section_title
;
 Hydrothermal synthesis, structures and properties of two uranyl oxide
 hydroxyl hydrate phases with Co(ii) or Ni(ii) ions
;
_journal_issue 6
_journal_name_full 'New J. Chem.'
_journal_page_first 5357
_journal_paper_doi 10.1039/C5NJ03055B
_journal_volume 40
_journal_year 2016
_chemical_formula_moiety 'K7 Ni2 O112 U24'
_chemical_formula_sum 'K7 Ni2 O112 U24'
_chemical_formula_weight 7895.84
_space_group_crystal_system trigonal
_space_group_IT_number 159
_space_group_name_Hall 'P 3 -2c'
_space_group_name_H-M_alt 'P 3 1 c'
_symmetry_space_group_name_Hall 'P 3 -2c'
_symmetry_space_group_name_H-M 'P 3 1 c'
_atom_sites_solution_primary direct
_audit_creation_date 2016-03-22
_audit_creation_method
;
Olex2 1.2
(compiled 2016.02.19 svn.r3266 for OlexSys, GUI svn.r5155)
;
_audit_update_record
;
2016-03-22 deposited with the CCDC.
2016-04-11 downloaded from the CCDC.
;
_cell_angle_alpha 90
_cell_angle_beta 90
_cell_angle_gamma 120
_cell_formula_units_Z 1
_cell_length_a 14.042(2)
_cell_length_b 14.042(2)
_cell_length_c 14.643(3)
_cell_measurement_reflns_used 8500
_cell_measurement_temperature 100(2)
_cell_measurement_theta_max 25.00
_cell_measurement_theta_min 1.79
_cell_volume 2500.5(7)
_computing_cell_refinement 'XDS (Kabsch, 1993)'
_computing_data_collection 'BLU-ICE (McPhillips et al., 2002)'
_computing_data_reduction 'XDS (Kabsch, 1993)'
_computing_molecular_graphics 'Olex2 (Dolomanov et al., 2009)'
_computing_publication_material 'Olex2 (Dolomanov et al., 2009)'
_computing_structure_refinement 'ShelXL (Sheldrick, 2015)'
_computing_structure_solution 'ShelXT (Sheldrick, 2015)'
_diffrn_ambient_temperature 100(2)
_diffrn_detector_type 'ADSC Quantum 210r'
_diffrn_measured_fraction_theta_full 0.981
_diffrn_measured_fraction_theta_max 0.981
_diffrn_measurement_device_type '3-BM1 Australian Synchrotron'
_diffrn_measurement_method 'Phi Scan'
_diffrn_radiation_monochromator Si<111>
_diffrn_radiation_type Synchrotron
_diffrn_radiation_wavelength 0.7294
_diffrn_reflns_av_R_equivalents 0.0539
_diffrn_reflns_av_unetI/netI 0.0271
_diffrn_reflns_Laue_measured_fraction_full 0.981
_diffrn_reflns_Laue_measured_fraction_max 0.981
_diffrn_reflns_limit_h_max 16
_diffrn_reflns_limit_h_min -16
_diffrn_reflns_limit_k_max 16
_diffrn_reflns_limit_k_min -16
_diffrn_reflns_limit_l_max 17
_diffrn_reflns_limit_l_min -17
_diffrn_reflns_number 30634
_diffrn_reflns_point_group_measured_fraction_full 0.979
_diffrn_reflns_point_group_measured_fraction_max 0.979
_diffrn_reflns_theta_full 25.994
_diffrn_reflns_theta_max 25.994
_diffrn_reflns_theta_min 1.719
_diffrn_source 'Synchrotron BM'
_exptl_absorpt_coefficient_mu 18.481
_exptl_absorpt_correction_T_max 0.4325
_exptl_absorpt_correction_T_min 0.3162
_exptl_absorpt_correction_type multi-scan
_exptl_crystal_colour yellow
_exptl_crystal_density_diffrn 5.244
_exptl_crystal_description prism
_exptl_crystal_F_000 3293
_exptl_crystal_size_max 0.015
_exptl_crystal_size_mid 0.01
_exptl_crystal_size_min 0.01
_refine_diff_density_max 1.415
_refine_diff_density_min -1.566
_refine_diff_density_rms 0.237
_refine_ls_abs_structure_details
;
 Flack x determined using 1459 quotients [(I+)-(I-)]/[(I+)+(I-)]
 (Parsons, Flack and Wagner, Acta Cryst. B69 (2013) 249-259).
;
_refine_ls_abs_structure_Flack 0.083(9)
_refine_ls_extinction_coef 0.00102(10)
_refine_ls_extinction_expression Fc^*^=kFc[1+0.001xFc^2^\l^3^/sin(2\q)]^-1/4^
_refine_ls_extinction_method 'SHELXL-2014/7 (Sheldrick 2014'
_refine_ls_goodness_of_fit_ref 1.109
_refine_ls_hydrogen_treatment undef
_refine_ls_matrix_type full
_refine_ls_number_parameters 129
_refine_ls_number_reflns 2979
_refine_ls_number_restraints 445
_refine_ls_restrained_S_all 1.046
_refine_ls_R_factor_all 0.0260
_refine_ls_R_factor_gt 0.0260
_refine_ls_shift/su_max 0.001
_refine_ls_shift/su_mean 0.000
_refine_ls_structure_factor_coef Fsqd
_refine_ls_weighting_details 'w=1/[\s^2^(Fo^2^)+(0.0210P)^2^+48.9910P] where P=(Fo^2^+2Fc^2^)/3'
_refine_ls_weighting_scheme calc
_refine_ls_wR_factor_gt 0.0637
_refine_ls_wR_factor_ref 0.0637
_reflns_Friedel_coverage 0.987
_reflns_Friedel_fraction_full 0.978
_reflns_Friedel_fraction_max 0.978
_reflns_number_gt 2975
_reflns_number_total 2979
_reflns_threshold_expression 'I > 2\s(I)'
_cod_data_source_file c5nj03055b2.cif
_cod_data_source_block p-31c
_cod_depositor_comments
;
The following automatic conversions were performed:

'_exptl_absorpt_correction_type' value 'Multi-scan' changed to
'multi-scan' according to
/usr/data/users/saulius/crontab/automatic-downloads/rss-feeds/RSC/lib/dictionaries/cif_core.dic
dictionary named 'cif_core.dic' version 2.4.2 from 2011-04-26.

Automatic conversion script
Id: cif_fix_values 4268 2015-11-12 08:31:59Z antanas 

 Adding full bibliography for 7055481--7055482.cif.
;
_cod_original_cell_volume 2500.3(9)
_cod_database_code 7055482
_shelx_space_group_comment
;
The symmetry employed for this shelxl refinement is uniquely defined
by the following loop, which should always be used as a source of
symmetry information in preference to the above space-group names.
They are only intended as comments.
;
_exptl_absorpt_special_details 'SADABS (Sheldrick, 2012)'
_olex2_refinement_description
;
1. Uiso/Uaniso restraints and constraints
Uanis(O4) = Uanis(O3) = Uanis(O7) = Uanis(O8) = Uanis(O9) = Uanis(O12) =
Uanis(O13)
Uanis(O2) = Uanis(O1) = Uanis(O6) = Uanis(O5) = Uanis(O11) = Uanis(O10) =
Uanis(O15) = Uanis(O14)
Uanis(O3W) = Uanis(O4W) = Uanis(O1W) = Uanis(O2W)
2. Rigid body (RIGU) restrains
 All non-hydrogen atoms
 with sigma for 1-2 distances of 0.004 and sigma for 1-3 distances of 0.004
3. Others
 Fixed Sof: K2(0.16667)
;
_shelx_shelxl_version_number 2014/7
_olex2_submission_special_instructions 'No special instructions were received'

loop_
_space_group_symop_operation_xyz
'x, y, z'
'-y, x-y, z'
'-x+y, -x, z'
'y, x, z+1/2'
'x-y, -y, z+1/2'
'-x, -x+y, z+1/2'

loop_
_atom_site_label
_atom_site_type_symbol
_atom_site_fract_x
_atom_site_fract_y
_atom_site_fract_z
_atom_site_U_iso_or_equiv
_atom_site_adp_type
_atom_site_occupancy
_atom_site_site_symmetry_order
_atom_site_calc_flag
_atom_site_refinement_flags_posn
_atom_site_refinement_flags_adp
_atom_site_refinement_flags_occupancy
U1 U 0.47556(5) 0.33266(4) 0.26309(5) 0.00924(18) Uani 1 1 d . U .
U2 U 0.66548(6) 0.64549(5) 0.29289(5) 0.00997(16) Uani 1 1 d . U .
U3 U 0.35559(5) 0.52290(5) 0.31453(4) 0.00943(17) Uani 1 1 d . U .
U4 U 0.17102(5) 0.15005(5) 0.31887(4) 0.01086(19) Uani 1 1 d . U .
Ni1 Ni 0.3333 0.6667 0.1116(3) 0.0150(7) Uani 1 3 d S TU P
K1 K 0.4783(4) 0.5118(4) 0.0499(4) 0.0417(11) Uani 1 1 d . U .
K2 K 0.0000 0.0000 0.0485(14) 0.054(5) Uani 0.5 3 d S TU P
O1 O 0.5089(10) 0.3376(9) 0.3823(9) 0.0157(8) Uani 1 1 d . U .
O1W O -0.0591(14) 0.1747(12) 0.0373(10) 0.0381(16) Uani 1 1 d . U .
O2 O 0.4539(9) 0.3311(8) 0.1418(8) 0.0157(8) Uani 1 1 d . U .
O2W O 0.2310(14) 0.5355(12) 0.0359(10) 0.0381(16) Uani 1 1 d . U .
O3 O 0.5318(9) 0.1976(9) 0.2321(8) 0.0165(9) Uani 1 1 d . U .
O3W O 0.2406(13) 0.3519(12) 0.0886(10) 0.0381(16) Uani 1 1 d . U .
O4 O 0.4965(9) 0.5021(9) 0.2731(8) 0.0165(9) Uani 1 1 d . U .
O4W O 0.7002(14) 0.5389(13) 0.0332(11) 0.0381(16) Uani 1 1 d . U .
O5 O 0.6629(9) 0.6047(9) 0.4083(8) 0.0157(8) Uani 1 1 d . U .
O6 O 0.6667(9) 0.6895(10) 0.1770(8) 0.0157(8) Uani 1 1 d . U .
O7 O 0.8356(9) 0.6690(9) 0.2802(8) 0.0165(9) Uani 1 1 d . U .
O8 O 0.7959(9) 0.8293(9) 0.3455(8) 0.0165(9) Uani 1 1 d . U .
O9 O 0.5366(9) 0.6996(9) 0.3380(8) 0.0165(9) Uani 1 1 d . U .
O10 O 0.3608(10) 0.4876(9) 0.4305(8) 0.0157(8) Uani 1 1 d . U .
O11 O 0.3488(9) 0.5569(10) 0.1953(8) 0.0157(8) Uani 1 1 d . U .
O12 O 0.3333 0.6667 0.3521(15) 0.0165(9) Uani 1 3 d S TU P
O13 O 0.2855(9) 0.3348(8) 0.2721(8) 0.0165(9) Uani 1 1 d . U .
O14 O 0.2107(9) 0.1832(9) 0.4351(8) 0.0157(8) Uani 1 1 d . U .
O15 O 0.1265(9) 0.1187(9) 0.2028(8) 0.0157(8) Uani 1 1 d . U .
O16 O 0.0000 0.0000 0.3698(13) 0.013(4) Uani 1 3 d S TU P

loop_
_atom_site_aniso_label
_atom_site_aniso_U_11
_atom_site_aniso_U_22
_atom_site_aniso_U_33
_atom_site_aniso_U_23
_atom_site_aniso_U_13
_atom_site_aniso_U_12
U1 0.0072(3) 0.0053(3) 0.0146(3) 0.00026(19) -0.0001(2) 0.0027(2)
U2 0.0057(3) 0.0076(3) 0.0148(3) 0.0009(3) 0.00047(19) 0.0020(2)
U3 0.0090(3) 0.0093(3) 0.0120(3) 0.0000(3) -0.0001(2) 0.0061(3)
U4 0.0071(3) 0.0083(3) 0.0175(4) -0.0009(3) 0.0000(2) 0.0041(2)
Ni1 0.0134(10) 0.0134(10) 0.0183(18) 0.000 0.000 0.0067(5)
K1 0.045(3) 0.039(3) 0.045(3) 0.011(2) 0.010(2) 0.024(2)
K2 0.062(7) 0.062(7) 0.037(8) 0.000 0.000 0.031(4)
O1 0.0174(18) 0.0167(19) 0.0161(17) 0.0000(14) -0.0004(14) 0.0108(15)
O1W 0.054(4) 0.035(4) 0.030(3) -0.007(3) -0.008(3) 0.026(3)
O2 0.0174(18) 0.0167(19) 0.0161(17) 0.0000(14) -0.0004(14) 0.0108(15)
O2W 0.054(4) 0.035(4) 0.030(3) -0.007(3) -0.008(3) 0.026(3)
O3 0.014(2) 0.0124(19) 0.022(2) -0.0012(17) -0.0003(17) 0.0060(17)
O3W 0.054(4) 0.035(4) 0.030(3) -0.007(3) -0.008(3) 0.026(3)
O4 0.014(2) 0.0124(19) 0.022(2) -0.0012(17) -0.0003(17) 0.0060(17)
O4W 0.054(4) 0.035(4) 0.030(3) -0.007(3) -0.008(3) 0.026(3)
O5 0.0174(18) 0.0167(19) 0.0161(17) 0.0000(14) -0.0004(14) 0.0108(15)
O6 0.0174(18) 0.0167(19) 0.0161(17) 0.0000(14) -0.0004(14) 0.0108(15)
O7 0.014(2) 0.0124(19) 0.022(2) -0.0012(17) -0.0003(17) 0.0060(17)
O8 0.014(2) 0.0124(19) 0.022(2) -0.0012(17) -0.0003(17) 0.0060(17)
O9 0.014(2) 0.0124(19) 0.022(2) -0.0012(17) -0.0003(17) 0.0060(17)
O10 0.0174(18) 0.0167(19) 0.0161(17) 0.0000(14) -0.0004(14) 0.0108(15)
O11 0.0174(18) 0.0167(19) 0.0161(17) 0.0000(14) -0.0004(14) 0.0108(15)
O12 0.014(2) 0.0124(19) 0.022(2) -0.0012(17) -0.0003(17) 0.0060(17)
O13 0.014(2) 0.0124(19) 0.022(2) -0.0012(17) -0.0003(17) 0.0060(17)
O14 0.0174(18) 0.0167(19) 0.0161(17) 0.0000(14) -0.0004(14) 0.0108(15)
O15 0.0174(18) 0.0167(19) 0.0161(17) 0.0000(14) -0.0004(14) 0.0108(15)
O16 0.010(5) 0.010(5) 0.019(8) 0.000 0.000 0.005(2)

loop_
_atom_type_symbol
_atom_type_description
_atom_type_scat_dispersion_real
_atom_type_scat_dispersion_imag
_atom_type_scat_source
K K 0.2140 0.2700 'International Tables Vol C Tables 4.2.6.8 and 6.1.1.4'
Ni Ni 0.3560 1.1440 'International Tables Vol C Tables 4.2.6.8 and 6.1.1.4'
O O 0.0120 0.0070 'International Tables Vol C Tables 4.2.6.8 and 6.1.1.4'
U U -10.8260 4.2680 'International Tables Vol C Tables 4.2.6.8 and 6.1.1.4'

loop_
_geom_angle_atom_site_label_1
_geom_angle_atom_site_label_2
_geom_angle_atom_site_label_3
_geom_angle
_geom_angle_site_symmetry_1
_geom_angle_site_symmetry_3
U2 U1 U2 160.58(3) . 2_655
U2 U1 U3 131.74(2) 2_655 .
U2 U1 U3 58.989(14) . .
U2 U1 K1 131.63(8) 2_655 .
U2 U1 K1 65.68(8) . .
U3 U1 K1 65.75(8) . .
U4 U1 U2 130.18(2) . .
U4 U1 U2 60.213(14) . 2_655
U4 U1 U3 72.21(2) . .
U4 U1 K1 104.19(8) . .
O1 U1 U2 80.1(4) . .
O1 U1 U2 83.8(3) . 2_655
O1 U1 U3 88.8(3) . .
O1 U1 U4 90.0(4) . .
O1 U1 K1 144.4(3) . .
O1 U1 O2 175.3(5) . .
O1 U1 O3 89.3(5) . 3_665
O1 U1 O3 91.8(5) . .
O1 U1 O4 90.1(4) . .
O1 U1 O7 90.8(5) . 2_655
O1 U1 O13 101.1(5) . .
O2 U1 U2 98.1(3) . .
O2 U1 U2 97.0(3) . 2_655
O2 U1 U3 94.1(3) . .
O2 U1 U4 94.4(4) . .
O2 U1 K1 35.4(3) . .
O2 U1 O3 86.5(5) . 3_665
O2 U1 O3 85.7(4) . .
O2 U1 O4 90.5(4) . .
O2 U1 O7 92.2(5) . 2_655
O2 U1 O13 83.4(5) . .
O3 U1 U2 126.8(3) 3_665 2_655
O3 U1 U2 42.6(3) 3_665 .
O3 U1 U2 126.8(3) . .
O3 U1 U2 42.7(3) . 2_655
O3 U1 U3 174.2(3) . .
O3 U1 U3 100.6(3) 3_665 .
O3 U1 U4 172.8(3) 3_665 .
O3 U1 U4 102.0(3) . .
O3 U1 K1 72.5(3) 3_665 .
O3 U1 K1 116.1(3) . .
O3 U1 O3 85.3(5) 3_665 .
O3 U1 O13 135.3(3) 3_665 .
O3 U1 O13 136.8(4) . .
O4 U1 U2 161.0(3) . 2_655
O4 U1 U2 30.5(3) . .
O4 U1 U3 29.7(3) . .
O4 U1 U4 101.9(3) . .
O4 U1 K1 55.3(3) . .
O4 U1 O3 156.0(4) . .
O4 U1 O3 70.9(4) . 3_665
O4 U1 O13 65.8(4) . .
O7 U1 U2 30.4(3) 2_655 2_655
O7 U1 U2 159.3(3) 2_655 .
O7 U1 U3 102.6(3) 2_655 .
O7 U1 U4 30.4(3) 2_655 .
O7 U1 K1 117.9(3) 2_655 .
O7 U1 O3 156.8(4) 2_655 3_665
O7 U1 O3 71.6(4) 2_655 .
O7 U1 O4 132.3(4) 2_655 .
O7 U1 O13 67.2(4) 2_655 .
O13 U1 U2 96.1(2) . .
O13 U1 U2 97.6(2) . 2_655
O13 U1 U3 37.5(2) . .
O13 U1 U4 38.0(2) . .
O13 U1 K1 74.3(3) . .
U1 U2 U1 73.92(2) . 3_665
U1 U2 K1 97.10(7) 3_665 .
U1 U2 K1 58.73(7) . .
U3 U2 U1 134.50(2) . 3_665
U3 U2 U1 60.771(16) . .
U3 U2 U4 163.73(2) . 3_665
U3 U2 K1 63.70(7) . .
U4 U2 U1 59.340(15) 3_665 3_665
U4 U2 U1 132.94(2) 3_665 .
U4 U2 K1 128.63(7) 3_665 .
O3 U2 U1 38.4(2) 3_665 .
O3 U2 U1 38.5(2) 3_665 3_665
O3 U2 U3 98.2(2) 3_665 .
O3 U2 U4 97.1(2) 3_665 3_665
O3 U2 K1 66.1(3) 3_665 .
O4 U2 U1 104.4(3) . 3_665
O4 U2 U1 30.8(3) . .
O4 U2 U3 31.2(3) . .
O4 U2 U4 163.7(3) . 3_665
O4 U2 K1 49.6(3) . .
O4 U2 O3 67.0(4) . 3_665
O4 U2 O7 133.9(4) . .
O4 U2 O8 153.7(4) . .
O4 U2 O9 71.9(4) . .
O5 U2 U1 81.4(4) . .
O5 U2 U1 82.6(4) . 3_665
O5 U2 U3 86.6(3) . .
O5 U2 U4 87.3(4) . 3_665
O5 U2 K1 138.0(4) . .
O5 U2 O3 91.5(5) . 3_665
O5 U2 O4 89.5(5) . .
O5 U2 O6 178.3(5) . .
O5 U2 O7 88.5(5) . .
O5 U2 O8 85.6(5) . .
O5 U2 O9 86.7(5) . .
O6 U2 U1 99.6(4) . .
O6 U2 U1 98.9(4) . 3_665
O6 U2 U3 92.6(4) . .
O6 U2 U4 93.0(4) . 3_665
O6 U2 K1 42.5(4) . .
O6 U2 O3 90.1(5) . 3_665
O6 U2 O4 90.6(5) . .
O6 U2 O7 92.6(5) . .
O6 U2 O8 93.5(5) . .
O6 U2 O9 91.7(5) . .
O7 U2 U1 29.8(3) . 3_665
O7 U2 U1 103.7(3) . .
O7 U2 U3 164.3(3) . .
O7 U2 U4 30.1(3) . 3_665
O7 U2 K1 111.8(3) . .
O7 U2 O3 67.0(4) . 3_665
O7 U2 O8 71.9(4) . .
O7 U2 O9 153.8(4) . .
O8 U2 U1 166.4(3) . .
O8 U2 U1 100.5(3) . 3_665
O8 U2 U3 122.6(3) . .
O8 U2 U4 41.8(3) . 3_665
O8 U2 K1 134.8(3) . .
O8 U2 O3 138.8(4) . 3_665
O9 U2 U1 101.0(3) . .
O9 U2 U1 168.8(3) . 3_665
O9 U2 U3 40.7(3) . .
O9 U2 U4 123.8(3) . 3_665
O9 U2 K1 88.4(3) . .
O9 U2 O3 138.8(4) . 3_665
O9 U2 O8 82.1(4) . .
U1 U3 K1 58.46(7) . .
U2 U3 U1 60.240(14) . .
U2 U3 K1 63.31(8) . .
U3 U3 U1 133.48(3) 2_665 .
U3 U3 U1 161.72(2) 3_565 .
U3 U3 U2 74.02(2) 2_665 .
U3 U3 U2 133.77(2) 3_565 .
U3 U3 U3 60.0 3_565 2_665
U3 U3 K1 113.60(7) 3_565 .
U3 U3 K1 94.78(7) 2_665 .
O4 U3 U1 30.1(3) . .
O4 U3 U2 31.4(3) . .
O4 U3 U3 103.3(3) . 2_665
O4 U3 U3 157.6(3) . 3_565
O4 U3 K1 49.2(3) . .
O4 U3 O9 69.1(4) . .
O4 U3 O9 155.0(4) . 3_565
O4 U3 O12 135.5(3) . .
O4 U3 O13 71.7(4) . .
O9 U3 U1 97.6(2) . .
O9 U3 U1 125.8(3) 3_565 .
O9 U3 U2 173.5(3) 3_565 .
O9 U3 U2 37.7(2) . .
O9 U3 U3 98.2(2) . 3_565
O9 U3 U3 41.1(3) 3_565 3_565
O9 U3 U3 100.4(3) 3_565 2_665
O9 U3 U3 39.0(2) . 2_665
O9 U3 K1 121.1(3) 3_565 .
O9 U3 K1 86.2(3) . .
O9 U3 O9 135.9(4) 3_565 .
O10 U3 U1 84.3(4) . .
O10 U3 U2 90.5(4) . .
O10 U3 U3 105.2(4) . 2_665
O10 U3 U3 105.1(4) . 3_565
O10 U3 K1 141.3(4) . .
O10 U3 O4 93.4(5) . .
O10 U3 O9 87.9(5) . 3_565
O10 U3 O9 89.0(5) . .
O10 U3 O11 179.1(5) . .
O10 U3 O12 93.4(7) . .
O10 U3 O13 89.5(5) . .
O11 U3 U1 95.3(4) . .
O11 U3 U2 90.0(3) . .
O11 U3 U3 75.1(4) . 3_565
O11 U3 U3 75.7(4) . 2_665
O11 U3 K1 38.5(4) . .
O11 U3 O4 86.5(5) . .
O11 U3 O9 91.8(4) . .
O11 U3 O9 91.7(4) . 3_565
O11 U3 O12 87.2(7) . .
O11 U3 O13 89.6(5) . .
O12 U3 U1 164.65(10) . .
O12 U3 U2 104.69(3) . .
O12 U3 U3 32.9(2) . 2_665
O12 U3 U3 32.9(2) . 3_565
O12 U3 K1 119.5(5) . .
O12 U3 O9 67.1(2) . .
O12 U3 O9 69.2(3) . 3_565
O12 U3 O13 152.2(3) . .
O13 U3 U1 43.1(3) . .
O13 U3 U2 102.9(3) . .
O13 U3 U3 164.9(3) . 2_665
O13 U3 U3 120.1(3) . 3_565
O13 U3 K1 71.0(3) . .
O13 U3 O9 83.4(4) . 3_565
O13 U3 O9 140.6(4) . .
U1 U4 U2 60.448(14) . 2_655
U1 U4 U4 162.12(2) . 2
U1 U4 U4 131.79(3) . 3
U1 U4 K2 134.43(15) . 4
U2 U4 U4 131.82(2) 2_655 2
U2 U4 U4 72.16(2) 2_655 3
U2 U4 K2 101.44(3) 2_655 4
U4 U4 U4 60.0 2 3
U4 U4 K2 61.03(13) 2 4
U4 U4 K2 61.03(13) 3 4
O7 U4 U1 30.4(3) 2_655 .
O7 U4 U2 30.6(3) 2_655 2_655
O7 U4 U4 101.4(3) 2_655 3
O7 U4 U4 156.7(3) 2_655 2
O7 U4 K2 124.9(3) 2_655 4
O7 U4 O8 69.0(4) 2_655 2_655
O7 U4 O8 158.5(4) 2_655 3_565
O7 U4 O13 73.4(4) 2_655 .
O7 U4 O16 133.8(3) 2_655 .
O8 U4 U1 128.5(3) 3_565 .
O8 U4 U1 98.3(2) 2_655 .
O8 U4 U2 170.9(3) 3_565 2_655
O8 U4 U2 38.4(2) 2_655 2_655
O8 U4 U4 37.2(2) 2_655 3
O8 U4 U4 99.3(3) 3_565 3
O8 U4 U4 96.3(2) 2_655 2
O8 U4 U4 40.3(3) 3_565 2
O8 U4 K2 70.9(3) 3_565 4
O8 U4 K2 69.8(3) 2_655 4
O8 U4 O8 132.5(4) 3_565 2_655
O13 U4 U1 44.2(3) . .
O13 U4 U2 104.0(3) . 2_655
O13 U4 U4 119.9(3) . 2
O13 U4 U4 163.1(3) . 3
O13 U4 K2 135.2(3) . 4
O13 U4 O8 85.1(4) . 3_565
O13 U4 O8 142.3(4) . 2_655
O13 U4 O16 152.7(3) . .
O14 U4 U1 86.0(4) . .
O14 U4 U2 91.3(4) . 2_655
O14 U4 U4 104.2(4) . 3
O14 U4 U4 104.9(4) . 2
O14 U4 K2 50.9(4) . 4
O14 U4 O7 92.8(5) . 2_655
O14 U4 O8 87.7(5) . 3_565
O14 U4 O8 87.8(4) . 2_655
O14 U4 O13 92.2(5) . .
O14 U4 O15 177.4(5) . .
O14 U4 O16 88.7(6) . .
O15 U4 U1 95.6(4) . .
O15 U4 U2 91.4(4) . 2_655
O15 U4 U4 76.3(4) . 3
O15 U4 U4 73.0(4) . 2
O15 U4 K2 128.1(4) . 4
O15 U4 O7 89.7(5) . 2_655
O15 U4 O8 94.1(4) . 2_655
O15 U4 O8 89.7(4) . 3_565
O15 U4 O13 87.5(5) . .
O15 U4 O16 90.4(6) . .
O16 U4 U1 162.62(13) . .
O16 U4 U2 103.21(3) . 2_655
O16 U4 U4 34.6(2) . 2
O16 U4 U4 34.6(2) . 3
O16 U4 K2 37.8(5) . 4
O16 U4 O8 67.7(3) . 3_565
O16 U4 O8 65.0(2) . 2_655
K1 Ni1 K1 114.41(8) 2_665 .
K1 Ni1 K1 114.41(8) 3_565 2_665
K1 Ni1 K1 114.41(8) 3_565 .
O2W Ni1 K1 130.0(5) . 2_665
O2W Ni1 K1 43.7(5) 2_665 .
O2W Ni1 K1 71.5(4) . .
O2W Ni1 K1 71.5(4) 2_665 2_665
O2W Ni1 K1 43.7(5) . 3_565
O2W Ni1 K1 130.0(5) 3_565 .
O2W Ni1 K1 130.0(5) 2_665 3_565
O2W Ni1 K1 43.7(5) 3_565 2_665
O2W Ni1 K1 71.5(4) 3_565 3_565
O2W Ni1 O2W 92.5(7) 3_565 2_665
O2W Ni1 O2W 92.5(7) . 2_665
O2W Ni1 O2W 92.5(7) 3_565 .
O2W Ni1 O11 174.5(5) 3_565 .
O2W Ni1 O11 92.9(6) 3_565 2_665
O2W Ni1 O11 86.4(5) 2_665 2_665
O2W Ni1 O11 92.9(6) . 3_565
O2W Ni1 O11 86.4(5) 3_565 3_565
O2W Ni1 O11 92.9(6) 2_665 .
O2W Ni1 O11 174.5(5) 2_665 3_565
O2W Ni1 O11 174.5(5) . 2_665
O2W Ni1 O11 86.4(5) . .
O11 Ni1 K1 104.2(3) . 3_565
O11 Ni1 K1 54.6(3) . .
O11 Ni1 K1 54.6(3) 3_565 3_565
O11 Ni1 K1 54.6(3) 2_665 2_665
O11 Ni1 K1 139.6(3) . 2_665
O11 Ni1 K1 139.6(3) 3_565 .
O11 Ni1 K1 139.6(3) 2_665 3_565
O11 Ni1 K1 104.2(3) 2_665 .
O11 Ni1 K1 104.2(3) 3_565 2_665
O11 Ni1 O11 88.3(5) 3_565 .
O11 Ni1 O11 88.3(5) 3_565 2_665
O11 Ni1 O11 88.3(5) 2_665 .
Ni1 K1 U1 109.80(15) . .
O1 K1 U1 142.6(3) 4_554 .
O1 K1 Ni1 71.1(3) 4_554 .
O1 K1 O4 147.0(3) 4_554 .
O1 K1 O6 137.7(3) 4_554 .
O2 K1 U1 22.4(3) . .
O2 K1 Ni1 124.4(3) . .
O2 K1 O1 125.9(4) . 4_554
O2 K1 O3W 68.7(4) . .
O2 K1 O4 56.6(3) . .
O2 K1 O4W 78.2(4) . .
O2 K1 O5 142.0(4) . 4_554
O2 K1 O6 96.3(4) . .
O2 K1 O10 68.7(4) . 4_554
O2 K1 O11 92.1(4) . .
O2W K1 U1 132.9(4) 2_665 .
O2W K1 Ni1 31.1(3) 2_665 .
O2W K1 O1 66.8(4) 2_665 4_554
O2W K1 O2 152.9(5) 2_665 .
O2W K1 O3W 98.4(5) 2_665 .
O2W K1 O4 99.2(4) 2_665 .
O2W K1 O4W 116.6(5) 2_665 .
O2W K1 O5 63.2(4) 2_665 4_554
O2W K1 O6 73.9(4) 2_665 .
O2W K1 O10 137.0(4) 2_665 4_554
O2W K1 O11 61.3(4) 2_665 .
O3W K1 U1 74.0(3) . .
O3W K1 Ni1 70.5(3) . .
O3W K1 O1 71.4(4) . 4_554
O3W K1 O4 82.0(4) . .
O3W K1 O6 130.9(4) . .
O3W K1 O11 58.0(4) . .
O4 K1 U1 34.28(19) . .
O4 K1 Ni1 82.0(2) . .
O4W K1 U1 79.8(3) . .
O4W K1 Ni1 141.9(3) . .
O4W K1 O1 123.6(4) . 4_554
O4W K1 O3W 145.0(5) . .
O4W K1 O4 89.4(4) . .
O4W K1 O6 62.4(4) . .
O4W K1 O11 136.7(4) . .
O5 K1 U1 147.2(3) 4_554 .
O5 K1 Ni1 93.4(3) 4_554 .
O5 K1 O1 66.2(3) 4_554 4_554
O5 K1 O3W 137.5(4) 4_554 .
O5 K1 O4 136.0(3) 4_554 .
O5 K1 O4W 67.8(4) 4_554 .
O5 K1 O6 83.0(3) 4_554 .
O5 K1 O11 124.2(4) 4_554 .
O6 K1 U1 77.2(2) . .
O6 K1 Ni1 83.3(2) . .
O6 K1 O4 53.0(3) . .
O10 K1 U1 90.1(3) 4_554 .
O10 K1 Ni1 146.3(3) 4_554 .
O10 K1 O1 76.7(4) 4_554 4_554
O10 K1 O3W 90.4(4) 4_554 .
O10 K1 O4 123.8(3) 4_554 .
O10 K1 O4W 66.5(4) 4_554 .
O10 K1 O5 82.1(4) 4_554 4_554
O10 K1 O6 128.7(4) 4_554 .
O10 K1 O11 147.9(4) 4_554 .
O11 K1 U1 76.5(2) . .
O11 K1 Ni1 33.3(2) . .
O11 K1 O1 96.4(3) . 4_554
O11 K1 O4 52.0(3) . .
O11 K1 O6 77.1(3) . .
U4 K2 U4 57.9(3) 6_554 5_554
O1W K2 U4 75.0(4) 2 6_554
O1W K2 U4 120.5(6) . 5_554
O1W K2 U4 67.3(4) 2 5_554
O1W K2 U4 120.5(6) 3 6_554
O1W K2 U4 75.0(4) 3 5_554
O1W K2 U4 67.3(4) . 6_554
O1W K2 O1W 119.70(10) . 2
O1W K2 O1W 119.70(10) 2 3
O1W K2 O1W 119.70(10) . 3
O1W K2 O14 56.9(4) 3 4_554
O1W K2 O14 56.9(4) 2 5_554
O1W K2 O14 145.4(8) 3 6_554
O1W K2 O14 68.8(4) 3 5_554
O1W K2 O14 68.8(4) 2 6_554
O1W K2 O14 145.4(8) . 5_554
O1W K2 O14 145.4(8) 2 4_554
O1W K2 O14 68.8(4) . 4_554
O1W K2 O14 56.9(4) . 6_554
O14 K2 U4 79.6(4) 4_554 5_554
O14 K2 U4 25.2(2) 5_554 5_554
O14 K2 U4 79.2(4) 4_554 6_554
O14 K2 U4 79.2(4) 6_554 5_554
O14 K2 U4 79.6(4) 5_554 6_554
O14 K2 U4 25.2(2) 6_554 6_554
O14 K2 O14 96.1(5) 6_554 5_554
O14 K2 O14 96.1(5) 6_554 4_554
O14 K2 O14 96.1(5) 5_554 4_554
O15 K2 U4 151.1(2) . 6_554
O15 K2 U4 108.9(2) 3 5_554
O15 K2 U4 141.0(2) . 5_554
O15 K2 U4 141.0(2) 3 6_554
O15 K2 U4 151.1(2) 2 5_554
O15 K2 U4 108.9(2) 2 6_554
O15 K2 O1W 84.8(5) . .
O15 K2 O1W 128.5(7) 2 3
O15 K2 O1W 66.4(4) . 3
O15 K2 O1W 128.5(7) 3 .
O15 K2 O1W 66.4(4) 2 .
O15 K2 O1W 128.5(7) . 2
O15 K2 O1W 84.8(5) 3 3
O15 K2 O1W 66.4(4) 3 2
O15 K2 O1W 84.8(5) 2 2
O15 K2 O14 83.9(3) 3 5_554
O15 K2 O14 125.8(4) . 5_554
O15 K2 O14 137.9(4) . 6_554
O15 K2 O14 125.8(4) 2 4_554
O15 K2 O14 83.9(3) 2 6_554
O15 K2 O14 83.9(3) . 4_554
O15 K2 O14 137.9(4) 2 5_554
O15 K2 O14 137.9(4) 3 4_554
O15 K2 O14 125.8(4) 3 6_554
O15 K2 O15 63.4(5) . 3
O15 K2 O15 63.4(5) 2 .
O15 K2 O15 63.4(5) 2 3
O16 K2 U4 34.01(16) 4_554 6_554
O16 K2 U4 34.01(16) 4_554 5_554
O16 K2 O1W 86.8(5) 4_554 .
O16 K2 O1W 86.8(5) 4_554 3
O16 K2 O1W 86.8(5) 4_554 2
O16 K2 O14 59.2(4) 4_554 4_554
O16 K2 O14 59.2(4) 4_554 6_554
O16 K2 O14 59.2(4) 4_554 5_554
O16 K2 O15 142.6(3) 4_554 .
O16 K2 O15 142.6(3) 4_554 2
O16 K2 O15 142.6(3) 4_554 3
U1 O1 K1 134.8(5) . 4
U1 O2 K1 122.2(5) . .
Ni1 O2W K1 105.2(6) . 3_565
U1 O3 U1 145.5(5) 2_655 .
U1 O3 U2 99.0(4) 2_655 2_655
U1 O3 U2 98.8(4) . 2_655
U1 O4 K1 90.4(4) . .
U2 O4 U1 118.6(5) . .
U2 O4 K1 99.3(4) . .
U3 O4 U1 120.1(5) . .
U3 O4 U2 117.4(5) . .
U3 O4 K1 100.0(4) . .
U2 O5 K1 141.0(5) . 4
U2 O6 K1 114.9(5) . .
U1 O7 U2 119.8(5) 3_665 .
U1 O7 U4 119.2(5) 3_665 3_665
U4 O7 U2 119.3(5) 3_665 .
U2 O8 U4 99.9(4) . 3_665
U2 O8 U4 141.1(5) . 2_665
U4 O8 U4 102.4(4) 2_665 3_665
U2 O9 U3 144.8(5) . 2_665
U2 O9 U3 101.6(4) . .
U3 O9 U3 99.9(4) 2_665 .
U3 O10 K1 138.2(6) . 4
U3 O11 Ni1 143.3(7) . .
U3 O11 K1 119.8(5) . .
Ni1 O11 K1 92.1(4) . .
U3 O12 U3 114.3(4) 2_665 .
U3 O12 U3 114.3(4) 3_565 2_665
U3 O12 U3 114.3(4) 3_565 .
U3 O13 U1 99.4(4) . .
U4 O13 U1 97.8(4) . .
U4 O13 U3 144.3(6) . .
U4 O14 K2 103.9(5) . 4
U4 O15 K2 159.8(6) . .
U4 O16 U4 110.7(4) 3 2
U4 O16 U4 110.7(4) 2 .
U4 O16 U4 110.7(4) 3 .
U4 O16 K2 108.2(4) 3 4
U4 O16 K2 108.2(4) . 4
U4 O16 K2 108.2(4) 2 4

loop_
_geom_bond_atom_site_label_1
_geom_bond_atom_site_label_2
_geom_bond_distance
_geom_bond_site_symmetry_2
U1 U2 3.8591(10) 2_655
U1 U2 3.8579(10) .
U1 U3 3.8782(10) .
U1 U4 3.8161(10) .
U1 K1 3.997(5) .
U1 O1 1.799(13) .
U1 O2 1.800(12) .
U1 O3 2.434(11) .
U1 O3 2.425(11) 3_665
U1 O4 2.251(11) .
U1 O7 2.212(11) 2_655
U1 O13 2.686(12) .
U2 U1 3.8592(10) 3_665
U2 U3 3.8088(10) .
U2 U4 3.8501(10) 3_665
U2 K1 4.262(6) .
U2 O3 2.646(12) 3_665
U2 O4 2.234(10) .
U2 O5 1.779(12) .
U2 O6 1.802(12) .
U2 O7 2.249(11) .
U2 O8 2.425(11) .
U2 O9 2.379(11) .
U3 U3 3.7961(11) 3_565
U3 U3 3.7962(11) 2_665
U3 K1 4.276(6) .
U3 O4 2.224(11) .
U3 O9 2.535(12) .
U3 O9 2.423(11) 3_565
U3 O10 1.781(11) .
U3 O11 1.825(12) .
U3 O12 2.260(6) .
U3 O13 2.394(10) .
U4 U2 3.8501(10) 2_655
U4 U4 3.9293(11) 3
U4 U4 3.9292(11) 2
U4 K2 4.056(16) 4
U4 O7 2.213(11) 2_655
U4 O8 2.435(11) 3_565
U4 O8 2.603(12) 2_655
U4 O13 2.369(11) .
U4 O14 1.778(11) .
U4 O15 1.789(11) .
U4 O16 2.388(6) .
Ni1 K1 3.758(5) 2_665
Ni1 K1 3.758(5) 3_565
Ni1 K1 3.758(5) .
Ni1 O2W 2.010(15) 2_665
Ni1 O2W 2.010(15) 3_565
Ni1 O2W 2.010(15) .
Ni1 O11 2.064(12) 3_565
Ni1 O11 2.064(12) .
Ni1 O11 2.064(12) 2_665
K1 O1 3.138(13) 4_554
K1 O2 2.737(12) .
K1 O2W 2.691(17) 2_665
K1 O3W 3.002(17) .
K1 O4 3.287(13) .
K1 O4W 2.953(17) .
K1 O5 2.861(13) 4_554
K1 O6 3.176(13) .
K1 O10 2.800(13) 4_554
K1 O11 3.066(13) .
K2 U4 4.056(16) 5_554
K2 U4 4.056(16) 6_554
K2 O1W 2.961(15) 3
K2 O1W 2.961(15) .
K2 O1W 2.961(15) 2
K2 O14 3.243(15) 5_554
K2 O14 3.243(15) 4_554
K2 O14 3.243(15) 6_554
K2 O15 2.84(2) 3
K2 O15 2.84(2) .
K2 O15 2.84(2) 2
K2 O16 2.62(3) 4_554
O1 K1 3.138(13) 4
O2W K1 2.691(17) 3_565
O3 U1 2.425(11) 2_655
O3 U2 2.646(12) 2_655
O5 K1 2.861(13) 4
O7 U1 2.212(11) 3_665
O7 U4 2.213(11) 3_665
O8 U4 2.435(11) 2_665
O8 U4 2.603(12) 3_665
O9 U3 2.423(11) 2_665
O10 K1 2.800(13) 4
O12 U3 2.260(6) 2_665
O12 U3 2.260(6) 3_565
O14 K2 3.243(15) 4
O16 U4 2.388(6) 2
O16 U4 2.388(6) 3
O16 K2 2.62(3) 4

loop_
_geom_torsion_atom_site_label_1
_geom_torsion_atom_site_label_2
_geom_torsion_atom_site_label_3
_geom_torsion_atom_site_label_4
_geom_torsion
_geom_torsion_site_symmetry_1
_geom_torsion_site_symmetry_4
U1 U2 O5 K1 -51.9(8) . 4
U1 U2 O5 K1 -126.7(9) 3_665 4
U1 U2 O6 K1 15.7(5) . .
U1 U2 O6 K1 90.8(4) 3_665 .
U1 U3 O10 K1 48.9(7) . 4
U1 U3 O11 Ni1 -163.3(9) . .
U1 U3 O11 K1 -16.3(5) . .
U1 U4 O14 K2 -164.0(3) . 4
U1 U4 O15 K2 149.0(16) . .
U2 U1 O1 K1 -142.9(7) 2_655 4
U2 U1 O1 K1 48.0(7) . 4
U2 U1 O2 K1 168.9(5) 2_655 .
U2 U1 O2 K1 -23.3(6) . .
U2 U3 O10 K1 -11.2(8) . 4
U2 U3 O11 Ni1 -103.2(10) . .
U2 U3 O11 K1 43.8(5) . .
U2 U4 O14 K2 -103.7(3) 2_655 4
U2 U4 O15 K2 88.5(16) 2_655 .
U3 U1 O1 K1 -10.7(7) . 4
U3 U1 O2 K1 35.9(6) . .
U3 U2 O5 K1 9.0(8) . 4
U3 U2 O6 K1 -45.1(4) . .
U3 U3 O10 K1 -147.1(7) 3_565 4
U3 U3 O10 K1 -84.7(8) 2_665 4
U3 U3 O11 Ni1 32.5(9) 3_565 .
U3 U3 O11 Ni1 -29.7(9) 2_665 .
U3 U3 O11 K1 117.3(5) 2_665 .
U3 U3 O11 K1 179.6(6) 3_565 .
U4 U1 O1 K1 -82.9(7) . 4
U4 U1 O2 K1 108.4(5) . .
U4 U2 O5 K1 173.9(9) 3_665 4
U4 U2 O6 K1 150.2(4) 3_665 .
U4 U4 O14 K2 30.4(4) 2 4
U4 U4 O14 K2 -31.8(4) 3 4
U4 U4 O15 K2 17.3(15) 3 .
U4 U4 O15 K2 -45.1(15) 2 .
K1 U1 O1 K1 32.0(12) . 4
K1 U2 O5 K1 -34.2(12) . 4
K1 U3 O10 K1 33.8(12) . 4
K1 U3 O11 Ni1 -147.0(14) . .
K2 U4 O15 K2 -17.2(19) 4 .
O3 U1 O1 K1 89.9(7) 3_665 4
O3 U1 O1 K1 175.1(7) . 4
O3 U1 O2 K1 -149.9(6) . .
O3 U1 O2 K1 -64.4(6) 3_665 .
O3 U2 O5 K1 -89.1(9) 3_665 4
O3 U2 O6 K1 53.1(5) 3_665 .
O4 U1 O1 K1 19.0(7) . 4
O4 U1 O2 K1 6.4(6) . .
O4 U2 O5 K1 -22.1(9) . 4
O4 U2 O6 K1 -13.9(5) . .
O4 U3 O10 K1 20.1(8) . 4
O4 U3 O11 Ni1 -134.4(10) . .
O4 U3 O11 K1 12.6(5) . .
O7 U1 O1 K1 -113.3(7) 2_655 4
O7 U1 O2 K1 138.8(6) 2_655 .
O7 U2 O5 K1 -156.0(9) . 4
O7 U2 O6 K1 120.1(5) . .
O7 U4 O14 K2 -134.4(4) 2_655 4
O7 U4 O15 K2 119.1(16) 2_655 .
O8 U2 O5 K1 132.1(9) . 4
O8 U2 O6 K1 -168.0(5) . .
O8 U4 O14 K2 -65.6(4) 2_655 4
O8 U4 O14 K2 67.2(4) 3_565 4
O8 U4 O15 K2 -82.4(16) 3_565 .
O8 U4 O15 K2 50.2(16) 2_655 .
O9 U2 O5 K1 49.8(9) . 4
O9 U2 O6 K1 -85.8(5) . .
O9 U3 O10 K1 175.1(8) 3_565 4
O9 U3 O10 K1 -48.9(8) . 4
O9 U3 O11 Ni1 -65.5(10) . .
O9 U3 O11 Ni1 70.5(10) 3_565 .
O9 U3 O11 K1 -142.4(5) 3_565 .
O9 U3 O11 K1 81.5(5) . .
O12 U3 O10 K1 -115.9(7) . 4
O12 U3 O11 Ni1 1.5(10) . .
O12 U3 O11 K1 148.5(5) . .
O13 U1 O1 K1 -46.4(8) . 4
O13 U1 O2 K1 72.0(6) . .
O13 U3 O10 K1 91.7(8) . 4
O13 U3 O11 Ni1 153.9(10) . .
O13 U3 O11 K1 -59.1(6) . .
O13 U4 O14 K2 152.2(4) . 4
O13 U4 O15 K2 -167.5(16) . .
O16 U4 O14 K2 -0.6(3) . 4
O16 U4 O15 K2 -14.7(16) . .
